data_4131114
loop_
_publ_author_name
'Kahlfuss, Christophe'
'Denis-Quanquin, Sandrine'
'Calin, Nathalie'
'Dumont, Elise'
'Garavelli, Marco'
'Royal, Guy'
'Cobo, Saioa'
'Saint-Aman, Eric'
'Bucher, Christophe'

_publ_section_title
;
 Electron-Triggered Metamorphism in Porphyrin-Based Self-Assembled
 Coordination Polymers.
;
_journal_issue 46
_journal_name_full 'Journal of the American Chemical Society'
_journal_page_first 15234
_journal_page_last 15242
_journal_paper_doi 10.1021/jacs.6b09311
_journal_volume 138
_journal_year 2016
_chemical_formula_moiety 'C13 H14 I N O2'
_chemical_formula_sum 'C13 H14 I N O2'
_chemical_formula_weight 343.15
_chemical_name_common 8
_space_group_crystal_system monoclinic
_space_group_IT_number 14
_space_group_name_Hall '-P 2yn'
_space_group_name_H-M_alt 'P 1 21/n 1'
_atom_sites_solution_hydrogens mixed
_audit_creation_method SHELXL-2013
_cell_angle_alpha 90
_cell_angle_beta 94.984(3)
_cell_angle_gamma 90
_cell_formula_units_Z 4
_cell_length_a 5.3148(2)
_cell_length_b 13.4163(4)
_cell_length_c 19.5434(6)
_cell_measurement_reflns_used 2847
_cell_measurement_temperature 100
_cell_measurement_theta_max 28.9390
_cell_measurement_theta_min 3.6750
_cell_volume 1388.27(8)
_computing_cell_refinement 'CrysAlisPro, (Agilent, 2011)'
_computing_data_collection 'Mova,(Oxford Diffraction, 2006)'
_computing_data_reduction 'CrysAlisPro, (Agilent, 2011)'
_computing_molecular_graphics 'SHELXLe  (Sheldrick, 2011)'
_computing_publication_material 'SHELXLe  (Sheldrick, 2011)'
_computing_structure_refinement 'SHELXL-2013 (Sheldrick, 2013)'
_computing_structure_solution 'SHELXS-97 (Sheldrick, 1990)'
_diffrn_ambient_temperature 100
_diffrn_detector_area_resol_mean 15.9897
_diffrn_measured_fraction_theta_full 0.998
_diffrn_measured_fraction_theta_max 0.840
_diffrn_measurement_device_type 'Xcalibur, Eos, Nova'
_diffrn_measurement_method '\w scans'
_diffrn_radiation_type MoK\a
_diffrn_radiation_wavelength 0.71073
_diffrn_reflns_av_R_equivalents 0.0237
_diffrn_reflns_av_unetI/netI 0.0393
_diffrn_reflns_Laue_measured_fraction_full 0.998
_diffrn_reflns_Laue_measured_fraction_max 0.840
_diffrn_reflns_limit_h_max 7
_diffrn_reflns_limit_h_min -7
_diffrn_reflns_limit_k_max 16
_diffrn_reflns_limit_k_min -17
_diffrn_reflns_limit_l_max 18
_diffrn_reflns_limit_l_min -25
_diffrn_reflns_number 6788
_diffrn_reflns_point_group_measured_fraction_full 0.998
_diffrn_reflns_point_group_measured_fraction_max 0.840
_diffrn_reflns_theta_full 25.242
_diffrn_reflns_theta_max 29.324
_diffrn_reflns_theta_min 3.037
_diffrn_source 'Mova (Mo) X-ray Source'
_exptl_absorpt_coefficient_mu 2.297
_exptl_absorpt_correction_T_max 0.653
_exptl_absorpt_correction_T_min 0.327
_exptl_absorpt_correction_type gaussian
_exptl_absorpt_process_details
;
CrysAlisPro, Agilent Technologies,
Version 1.171.37.31 (release 14-01-2014 CrysAlis171 .NET)
(compiled Jan 14 2014,18:38:05)
Numerical absorption correction based on gaussian integration over
			a multifaceted crystal model
Empirical absorption correction using spherical harmonics,
 implemented in SCALE3 ABSPACK scaling algorithm.
;
_exptl_crystal_colour 'clear light colourless'
_exptl_crystal_density_diffrn 1.642
_exptl_crystal_density_method 'not measured'
_exptl_crystal_description irregular
_exptl_crystal_F_000 672
_exptl_crystal_size_max 0.3237
_exptl_crystal_size_mid 0.1228
_exptl_crystal_size_min 0.0725
_refine_diff_density_max 0.715
_refine_diff_density_min -0.604
_refine_diff_density_rms 0.086
_refine_ls_extinction_method none
_refine_ls_goodness_of_fit_ref 1.039
_refine_ls_hydrogen_treatment mixed
_refine_ls_matrix_type full
_refine_ls_number_parameters 161
_refine_ls_number_reflns 3202
_refine_ls_number_restraints 0
_refine_ls_restrained_S_all 1.039
_refine_ls_R_factor_all 0.0409
_refine_ls_R_factor_gt 0.0309
_refine_ls_shift/su_max 0.001
_refine_ls_shift/su_mean 0.000
_refine_ls_structure_factor_coef Fsqd
_refine_ls_weighting_details 'w=1/[\s^2^(Fo^2^)+(0.0237P)^2^+0.4773P] where P=(Fo^2^+2Fc^2^)/3'
_refine_ls_weighting_scheme calc
_refine_ls_wR_factor_gt 0.0616
_refine_ls_wR_factor_ref 0.0667
_reflns_Friedel_coverage 0.000
_reflns_number_gt 2658
_reflns_number_total 3202
_reflns_threshold_expression 'I > 2\s(I)'
_cod_data_source_file ja6b09311_si_001.cif
_cod_data_source_block numerical
_cod_original_sg_symbol_H-M 'P 21/n'
_cod_database_code 4131114
_shelx_space_group_comment
;
The symmetry employed for this shelxl refinement is uniquely defined
by the following loop, which should always be used as a source of
symmetry information in preference to the above space-group names.
They are only intended as comments.
;
_shelxl_version_number 2013-4

loop_
_space_group_symop_operation_xyz
'x, y, z'
'-x+1/2, y+1/2, -z+1/2'
'-x, -y, -z'
'x-1/2, -y-1/2, z-1/2'

loop_
_atom_site_label
_atom_site_type_symbol
_atom_site_fract_x
_atom_site_fract_y
_atom_site_fract_z
_atom_site_U_iso_or_equiv
_atom_site_adp_type
_atom_site_occupancy
_atom_site_site_symmetry_order
_atom_site_calc_flag
_atom_site_refinement_flags_posn
_atom_site_refinement_flags_adp
I1 I 0.30462(5) 0.21305(2) 0.17064(2) 0.03662(9) Uani 1 1 d . .
H1 H 0.625(6) -0.229(2) 0.5293(15) 0.014(8) Uiso 1 1 d . .
C1 C 0.3806(6) 0.1222(2) 0.25078(15) 0.0264(7) Uani 1 1 d . .
C2 C 0.4653(5) -0.13741(19) 0.46387(13) 0.0181(6) Uani 1 1 d . .
O1 O 0.0776(4) -0.23060(15) 0.53632(11) 0.0292(5) Uani 1 1 d . .
N1 N 0.4926(5) -0.20733(17) 0.51761(13) 0.0211(5) Uani 1 1 d . .
O2 O 0.3978(4) -0.31557(14) 0.59562(10) 0.0236(4) Uani 1 1 d . .
C3 C 0.6340(5) -0.0676(2) 0.36410(14) 0.0221(6) Uani 1 1 d . .
H3 H 0.7587 -0.0669 0.3335 0.027 Uiso 1 1 calc R U
C4 C 0.2984(5) -0.2495(2) 0.54908(14) 0.0213(6) Uani 1 1 d . .
C5 C 0.4342(5) -0.00046(19) 0.35552(14) 0.0193(6) Uani 1 1 d . .
C6 C 0.2663(5) -0.0694(2) 0.45635(14) 0.0213(6) Uani 1 1 d . .
H6 H 0.1429 -0.0696 0.4873 0.026 Uiso 1 1 calc R U
C7 C 0.2316(5) -0.3782(2) 0.63463(15) 0.0236(6) Uani 1 1 d . .
C8 C 0.4095(5) 0.0676(2) 0.29856(15) 0.0234(6) Uani 1 1 d . .
C9 C 0.0776(6) -0.3135(2) 0.67932(16) 0.0303(7) Uani 1 1 d . .
H9A H -0.0503 -0.2789 0.6509 0.046 Uiso 1 1 calc R U
H9B H 0.1866 -0.2660 0.7037 0.046 Uiso 1 1 calc R U
H9C H -0.0006 -0.3548 0.7116 0.046 Uiso 1 1 calc R U
C10 C 0.0685(6) -0.4430(2) 0.58500(17) 0.0353(8) Uani 1 1 d . .
H10A H -0.0494 -0.4019 0.5578 0.053 Uiso 1 1 calc R U
H10B H -0.0219 -0.4904 0.6104 0.053 Uiso 1 1 calc R U
H10C H 0.1738 -0.4778 0.5554 0.053 Uiso 1 1 calc R U
C11 C 0.4184(6) -0.4415(2) 0.67833(16) 0.0326(7) Uani 1 1 d . .
H11A H 0.5221 -0.4779 0.6492 0.049 Uiso 1 1 calc R U
H11B H 0.3285 -0.4874 0.7050 0.049 Uiso 1 1 calc R U
H11C H 0.5230 -0.3993 0.7086 0.049 Uiso 1 1 calc R U
C12 C 0.6493(5) -0.1353(2) 0.41744(14) 0.0204(6) Uani 1 1 d . .
H12 H 0.7836 -0.1798 0.4224 0.024 Uiso 1 1 calc R U
C13 C 0.2528(5) -0.0020(2) 0.40306(15) 0.0220(6) Uani 1 1 d . .
H13 H 0.1202 0.0435 0.3986 0.026 Uiso 1 1 calc R U

loop_
_atom_site_aniso_label
_atom_site_aniso_U_11
_atom_site_aniso_U_22
_atom_site_aniso_U_33
_atom_site_aniso_U_23
_atom_site_aniso_U_13
_atom_site_aniso_U_12
I1 0.05793(17) 0.02426(12) 0.02709(13) 0.00794(8) 0.00042(10) 0.00332(10)
C1 0.0302(17) 0.0239(15) 0.0254(16) 0.0028(12) 0.0038(13) 0.0012(13)
C2 0.0192(14) 0.0169(12) 0.0174(13) -0.0001(10) -0.0020(11) -0.0020(11)
O1 0.0157(10) 0.0372(12) 0.0344(12) 0.0156(10) 0.0001(9) 0.0006(9)
N1 0.0133(12) 0.0253(13) 0.0245(13) 0.0070(10) 0.0008(10) 0.0036(11)
O2 0.0182(10) 0.0282(10) 0.0245(11) 0.0104(8) 0.0023(9) 0.0009(8)
C3 0.0207(14) 0.0276(14) 0.0185(14) 0.0007(12) 0.0040(12) -0.0028(12)
C4 0.0238(15) 0.0207(13) 0.0193(14) 0.0031(11) 0.0014(12) -0.0019(12)
C5 0.0198(14) 0.0181(13) 0.0192(14) -0.0003(11) -0.0024(11) -0.0043(11)
C6 0.0198(14) 0.0214(14) 0.0231(15) -0.0009(11) 0.0036(12) -0.0007(12)
C7 0.0220(15) 0.0241(14) 0.0251(15) 0.0065(12) 0.0039(12) -0.0025(12)
C8 0.0236(15) 0.0211(14) 0.0255(15) -0.0002(12) 0.0025(13) -0.0020(12)
C9 0.0259(16) 0.0384(17) 0.0274(16) 0.0011(14) 0.0059(13) 0.0001(14)
C10 0.041(2) 0.0296(16) 0.0351(19) -0.0026(14) 0.0001(16) -0.0067(15)
C11 0.0282(17) 0.0368(18) 0.0330(18) 0.0138(14) 0.0049(14) -0.0001(14)
C12 0.0173(14) 0.0220(13) 0.0219(14) 0.0006(11) 0.0024(12) 0.0023(11)
C13 0.0205(14) 0.0185(13) 0.0267(15) 0.0035(12) 0.0004(12) 0.0009(12)

loop_
_atom_type_symbol
_atom_type_description
_atom_type_scat_dispersion_real
_atom_type_scat_dispersion_imag
_atom_type_scat_source
C C 0.0033 0.0016 'International Tables Vol C Tables 4.2.6.8 and 6.1.1.4'
H H 0.0000 0.0000 'International Tables Vol C Tables 4.2.6.8 and 6.1.1.4'
I I -0.4742 1.8119 'International Tables Vol C Tables 4.2.6.8 and 6.1.1.4'
N N 0.0061 0.0033 'International Tables Vol C Tables 4.2.6.8 and 6.1.1.4'
O O 0.0106 0.0060 'International Tables Vol C Tables 4.2.6.8 and 6.1.1.4'

loop_
_geom_angle_atom_site_label_1
_geom_angle_atom_site_label_2
_geom_angle_atom_site_label_3
_geom_angle
C8 C1 I1 175.8(3)
C12 C2 C6 119.2(2)
C12 C2 N1 117.9(2)
C6 C2 N1 122.9(2)
C4 N1 C2 125.3(3)
C4 O2 C7 120.4(2)
C12 C3 C5 120.7(3)
O1 C4 O2 126.6(3)
O1 C4 N1 125.4(3)
O2 C4 N1 108.0(2)
C3 C5 C13 118.3(2)
C3 C5 C8 121.5(2)
C13 C5 C8 120.2(3)
C13 C6 C2 119.9(2)
O2 C7 C11 102.6(2)
O2 C7 C10 109.3(2)
C11 C7 C10 110.5(3)
O2 C7 C9 110.3(2)
C11 C7 C9 110.8(3)
C10 C7 C9 112.9(3)
C1 C8 C5 177.6(3)
C3 C12 C2 120.5(3)
C6 C13 C5 121.3(3)

loop_
_geom_bond_atom_site_label_1
_geom_bond_atom_site_label_2
_geom_bond_distance
I1 C1 1.998(3)
C1 C8 1.186(4)
C2 C12 1.391(4)
C2 C6 1.395(4)
C2 N1 1.406(3)
O1 C4 1.205(3)
N1 C4 1.369(4)
O2 C4 1.345(3)
O2 C7 1.478(3)
C3 C12 1.379(4)
C3 C5 1.392(4)
C5 C13 1.396(4)
C5 C8 1.437(4)
C6 C13 1.377(4)
C7 C11 1.513(4)
C7 C10 1.517(4)
C7 C9 1.520(4)
